data_4102448
loop_
_publ_author_name
'Qi-Kui Liu'
'Jian-Ping Ma'
'Yu-Bin Dong'

_publ_section_title
;
 Adsorption and Separation of Reactive Aromatic Isomers and Generation and
 Stabilization of Their Radicals within Cadmium(II)-Triazole Metal-Organic
 Confined Space in a Single-Crystal-to-Single-Crystal Fashion
;
_journal_name_full 'Journal of the American Chemical Society'
_journal_page_first 7005
_journal_page_last 7017
_journal_paper_doi 10.1021/ja101807c
_journal_volume 132
_journal_year 2010
_chemical_formula_sum 'C55 H45 Cd Cl2 N13 O8'
_chemical_formula_weight 1199.34
_chemical_name_systematic
; 
 ? 
;
_space_group_IT_number 92
_symmetry_cell_setting tetragonal
_symmetry_space_group_name_Hall 'P 4abw 2nw'
_symmetry_space_group_name_H-M 'P 41 21 2'
_atom_sites_solution_hydrogens geom
_atom_sites_solution_primary direct
_atom_sites_solution_secondary difmap
_audit_creation_method SHELXL-97
_cell_angle_alpha 90.00
_cell_angle_beta 90.00
_cell_angle_gamma 90.00
_cell_formula_units_Z 4
_cell_length_a 15.8635(8)
_cell_length_b 15.8635(8)
_cell_length_c 21.463(2)
_cell_measurement_reflns_used 8978
_cell_measurement_temperature 123(2)
_cell_measurement_theta_max 27.620
_cell_measurement_theta_min 2.291
_cell_volume 5401.2(6)
_computing_cell_refinement 'Bruker SMART'
_computing_data_collection 'Bruker SMART'
_computing_data_reduction 'Bruker SAINT'
_computing_molecular_graphics 'Bruker SHELXTL'
_computing_publication_material 'Bruker SHELXTL'
_computing_structure_refinement 'SHELXL-97 (Sheldrick, 1997)'
_computing_structure_solution 'SHELXS-97 (Sheldrick, 1990)'
_diffrn_ambient_temperature 123(2)
_diffrn_measured_fraction_theta_full 1.000
_diffrn_measured_fraction_theta_max 1.000
_diffrn_measurement_device_type 'CCD area detector'
_diffrn_measurement_method 'phi and omega scans'
_diffrn_radiation_monochromator graphite
_diffrn_radiation_source 'fine-focus sealed tube'
_diffrn_radiation_type MoK\a
_diffrn_radiation_wavelength 0.71073
_diffrn_reflns_av_R_equivalents 0.0473
_diffrn_reflns_av_sigmaI/netI 0.0246
_diffrn_reflns_limit_h_max 19
_diffrn_reflns_limit_h_min -18
_diffrn_reflns_limit_k_max 16
_diffrn_reflns_limit_k_min -19
_diffrn_reflns_limit_l_max 25
_diffrn_reflns_limit_l_min -26
_diffrn_reflns_number 28522
_diffrn_reflns_theta_full 25.50
_diffrn_reflns_theta_max 25.50
_diffrn_reflns_theta_min 1.60
_exptl_absorpt_coefficient_mu 0.571
_exptl_absorpt_correction_T_max 0.9295
_exptl_absorpt_correction_T_min 0.8611
_exptl_absorpt_correction_type multi-scan
_exptl_absorpt_process_details sadabs
_exptl_crystal_colour brown
_exptl_crystal_density_diffrn 1.475
_exptl_crystal_density_method 'not measured'
_exptl_crystal_description block
_exptl_crystal_F_000 2448
_exptl_crystal_size_max 0.27
_exptl_crystal_size_mid 0.25
_exptl_crystal_size_min 0.13
_refine_diff_density_max 1.421
_refine_diff_density_min -0.419
_refine_diff_density_rms 0.090
_refine_ls_abs_structure_details 'Flack H D (1983), Acta Cryst. A39, 876-881'
_refine_ls_abs_structure_Flack 0.00(2)
_refine_ls_extinction_method none
_refine_ls_goodness_of_fit_ref 1.065
_refine_ls_hydrogen_treatment constr
_refine_ls_matrix_type full
_refine_ls_number_parameters 392
_refine_ls_number_reflns 2912
_refine_ls_number_restraints 50
_refine_ls_restrained_S_all 1.058
_refine_ls_R_factor_all 0.0449
_refine_ls_R_factor_gt 0.0423
_refine_ls_shift/su_max 0.001
_refine_ls_shift/su_mean 0.000
_refine_ls_structure_factor_coef Fsqd
_refine_ls_weighting_details 'calc w=1/[\s^2^(Fo^2^)+(0.0782P)^2^+5.5615P] where P=(Fo^2^+2Fc^2^)/3'
_refine_ls_weighting_scheme calc
_refine_ls_wR_factor_gt 0.1138
_refine_ls_wR_factor_ref 0.1160
_reflns_number_gt 2744
_reflns_number_total 2912
_reflns_threshold_expression >2sigma(I)
_cod_data_source_file ja101807c_si_003_15.cif
_cod_data_source_block 6''
_cod_original_cell_volume 5401.1(7)
_cod_database_code 4102448

loop_
_symmetry_equiv_pos_as_xyz
'x, y, z'
'-x, -y, z+1/2'
'-y+1/2, x+1/2, z+1/4'
'y+1/2, -x+1/2, z+3/4'
'-x+1/2, y+1/2, -z+1/4'
'x+1/2, -y+1/2, -z+3/4'
'y, x, -z'
'-y, -x, -z+1/2'

loop_
_atom_site_label
_atom_site_type_symbol
_atom_site_fract_x
_atom_site_fract_y
_atom_site_fract_z
_atom_site_U_iso_or_equiv
_atom_site_adp_type
_atom_site_occupancy
_atom_site_symmetry_multiplicity
_atom_site_calc_flag
_atom_site_refinement_flags
C1 C 0.1407(4) 0.9110(4) 0.1091(2) 0.0289(12) Uani 1 1 d .
H1 H 0.1116 0.9612 0.0980 0.035 Uiso 1 1 calc R
C2 C 0.2021(3) 0.8818(3) 0.0691(2) 0.0273(11) Uani 1 1 d .
H2 H 0.2148 0.9119 0.0320 0.033 Uiso 1 1 calc R
C3 C 0.2457(3) 0.8079(3) 0.0835(2) 0.0265(11) Uani 1 1 d .
C4 C 0.2173(4) 0.7646(4) 0.1362(3) 0.0319(13) Uani 1 1 d .
H4 H 0.2404 0.7109 0.1459 0.038 Uiso 1 1 calc R
C5 C 0.1567(4) 0.7986(4) 0.1738(3) 0.0315(12) Uani 1 1 d .
H5 H 0.1400 0.7680 0.2098 0.038 Uiso 1 1 calc R
C6 C 0.3183(3) 0.7775(3) 0.0463(2) 0.0259(11) Uani 1 1 d .
C7 C 0.3356(4) 0.8076(4) -0.0129(2) 0.0303(13) Uani 1 1 d .
H7 H 0.2994 0.8484 -0.0312 0.036 Uiso 1 1 calc R
C8 C 0.4045(4) 0.7791(4) -0.0456(3) 0.0374(14) Uani 1 1 d .
H8 H 0.4155 0.8006 -0.0862 0.045 Uiso 1 1 calc R
C9 C 0.4591(4) 0.7184(4) -0.0196(2) 0.0311(13) Uani 1 1 d .
H9 H 0.5071 0.6991 -0.0419 0.037 Uiso 1 1 calc R
C10 C 0.4409(3) 0.6876(3) 0.0394(2) 0.0230(10) Uani 1 1 d .
C11 C 0.3719(4) 0.7163(3) 0.0717(2) 0.0271(12) Uani 1 1 d .
H11 H 0.3602 0.6942 0.1120 0.033 Uiso 1 1 calc R
C12 C 0.4962(3) 0.6253(3) 0.0700(2) 0.0232(10) Uani 1 1 d .
C13 C 0.5927(3) 0.5741(3) 0.1327(2) 0.0218(10) Uani 1 1 d .
C14 C 0.6624(3) 0.5655(4) 0.1769(2) 0.0265(11) Uani 1 1 d .
C15 C 0.6659(4) 0.4935(4) 0.2133(3) 0.0383(14) Uani 1 1 d .
H15 H 0.6224 0.4525 0.2107 0.046 Uiso 1 1 calc R
C16 C 0.7324(5) 0.4817(4) 0.2529(3) 0.0489(17) Uani 1 1 d .
H16 H 0.7354 0.4316 0.2770 0.059 Uiso 1 1 calc R
C17 C 0.7947(4) 0.5412(4) 0.2584(3) 0.0414(15) Uani 1 1 d .
H17 H 0.8390 0.5331 0.2876 0.050 Uiso 1 1 calc R
C18 C 0.7932(4) 0.6134(4) 0.2214(3) 0.0290(12) Uani 1 1 d .
C19 C 0.7262(3) 0.6249(3) 0.1814(2) 0.0254(11) Uani 1 1 d .
H19 H 0.7236 0.6744 0.1566 0.030 Uiso 1 1 calc R
C20 C 0.8594(3) 0.6805(4) 0.2281(2) 0.0259(11) Uani 1 1 d .
C21 C 0.9068(4) 0.6884(4) 0.2822(3) 0.0324(13) Uani 1 1 d .
H21 H 0.9008 0.6488 0.3150 0.039 Uiso 1 1 calc R
C22 C 0.9630(4) 0.7550(4) 0.2876(3) 0.0327(13) Uani 1 1 d .
H22 H 0.9943 0.7601 0.3252 0.039 Uiso 1 1 calc R
C23 C 0.9314(4) 0.8023(3) 0.1906(2) 0.0310(12) Uani 1 1 d .
H23 H 0.9393 0.8420 0.1579 0.037 Uiso 1 1 calc R
C24 C 0.8746(4) 0.7373(4) 0.1813(3) 0.0306(12) Uani 1 1 d .
H24 H 0.8461 0.7321 0.1426 0.037 Uiso 1 1 calc R
C25 C 0.4199(17) 0.0404(16) 0.8775(11) 0.197(8) Uani 0.50 1 d PGU
H25 H 0.3979 0.0653 0.8407 0.236 Uiso 0.50 1 calc PR
C26 C 0.4876(17) -0.0150(17) 0.8739(11) 0.198(8) Uani 0.50 1 d PGU
H26 H 0.5119 -0.0280 0.8346 0.238 Uiso 0.50 1 calc PR
C27 C 0.5198(14) -0.0513(13) 0.9278(15) 0.201(8) Uani 0.50 1 d PGU
H27 H 0.5661 -0.0892 0.9253 0.241 Uiso 0.50 1 calc PR
C28 C 0.4843(18) -0.0323(16) 0.9853(11) 0.204(8) Uani 0.50 1 d PGDU
C29 C 0.4166(18) 0.0231(18) 0.9889(11) 0.200(8) Uani 0.50 1 d PGDU
C30 C 0.3844(14) 0.0594(15) 0.9350(15) 0.197(8) Uani 0.50 1 d PGU
H30 H 0.3381 0.0973 0.9375 0.237 Uiso 0.50 1 calc PR
N7 N 0.501(2) -0.053(2) 1.0462(11) 0.209(8) Uani 0.50 1 d PDU
H7A H 0.4698 -0.0318 1.0763 0.250 Uiso 0.50 1 calc PR
H7B H 0.5418 -0.0885 1.0551 0.250 Uiso 0.50 1 calc PR
Cd1 Cd 0.44063(2) 0.44063(2) 0.0000 0.02021(16) Uani 1 2 d S
Cl1 Cl 0.7165(3) 0.7448(3) 0.0010(6) 0.0584(19) Uani 0.50 1 d P
Cl2 Cl 0.11984(13) 0.11984(13) 0.0000 0.0652(8) Uani 1 2 d S
N1 N 0.1194(3) 0.8733(3) 0.1623(2) 0.0291(9) Uani 1 1 d .
N2 N 0.4936(3) 0.5435(3) 0.0669(2) 0.0268(10) Uani 1 1 d .
N3 N 0.5544(3) 0.5105(3) 0.1059(2) 0.0262(9) Uani 1 1 d .
N4 N 0.5574(3) 0.6472(3) 0.11116(19) 0.0255(9) Uani 1 1 d .
N5 N 0.5763(4) 0.7296(3) 0.1322(3) 0.0477(15) Uani 1 1 d .
H5A H 0.6022 0.7586 0.1011 0.071 Uiso 1 1 d R
H5B H 0.5276 0.7562 0.1428 0.071 Uiso 1 1 d R
N6 N 0.9757(3) 0.8123(3) 0.2430(2) 0.0264(9) Uani 1 1 d .
O3 O 0.7627(6) 0.7665(6) 0.0529(3) 0.105(3) Uani 1 1 d .
O1 O 0.6711(5) 0.6711(5) 0.0000 0.113(4) Uani 1 2 d S
O4 O 0.1854(9) 0.1096(11) 0.0359(8) 0.274(11) Uani 1 1 d .
O5 O 0.0631(10) 0.133(2) 0.0365(6) 0.395(18) Uani 1 1 d .
O2 O 0.6491(11) 0.7928(14) -0.0049(17) 0.198(12) Uani 0.50 1 d P
C31 C 0.387(2) 0.056(2) 1.0514(13) 0.198(8) Uani 0.50 1 d PDU
H31A H 0.3946 0.0118 1.0830 0.297 Uiso 0.50 1 calc PR
H31B H 0.3275 0.0712 1.0488 0.297 Uiso 0.50 1 calc PR
H31C H 0.4204 0.1055 1.0629 0.297 Uiso 0.50 1 calc PR

loop_
_atom_site_aniso_label
_atom_site_aniso_U_11
_atom_site_aniso_U_22
_atom_site_aniso_U_33
_atom_site_aniso_U_23
_atom_site_aniso_U_13
_atom_site_aniso_U_12
C1 0.030(3) 0.025(3) 0.031(3) 0.000(2) -0.010(2) 0.007(2)
C2 0.028(3) 0.030(3) 0.024(2) 0.001(2) -0.002(2) 0.004(2)
C3 0.025(3) 0.027(3) 0.028(2) -0.002(2) -0.004(2) 0.004(2)
C4 0.034(3) 0.025(3) 0.036(3) 0.003(2) 0.001(2) 0.011(2)
C5 0.032(3) 0.028(3) 0.034(3) 0.000(2) -0.002(2) 0.005(2)
C6 0.027(3) 0.026(3) 0.025(2) -0.006(2) -0.001(2) 0.003(2)
C7 0.036(3) 0.027(3) 0.029(3) 0.002(2) -0.007(2) 0.008(2)
C8 0.043(3) 0.043(4) 0.027(3) 0.006(3) 0.006(3) 0.005(3)
C9 0.034(3) 0.031(3) 0.028(2) -0.001(2) 0.009(2) 0.007(2)
C10 0.023(2) 0.021(2) 0.025(2) -0.005(2) -0.005(2) -0.001(2)
C11 0.033(3) 0.025(3) 0.023(2) 0.003(2) -0.002(2) -0.002(2)
C12 0.020(3) 0.028(3) 0.022(2) -0.005(2) 0.004(2) -0.001(2)
C13 0.022(2) 0.022(3) 0.022(2) -0.0011(19) 0.0046(19) -0.001(2)
C14 0.026(3) 0.027(3) 0.026(2) -0.001(2) -0.001(2) -0.001(2)
C15 0.039(3) 0.033(3) 0.043(3) 0.007(3) -0.013(3) -0.013(3)
C16 0.062(4) 0.033(3) 0.052(4) 0.019(3) -0.029(4) -0.017(3)
C17 0.045(3) 0.029(3) 0.051(4) 0.012(3) -0.018(3) -0.005(2)
C18 0.028(3) 0.025(3) 0.034(3) 0.002(2) -0.006(2) -0.001(2)
C19 0.030(3) 0.024(3) 0.023(2) -0.003(2) 0.000(2) -0.001(2)
C20 0.021(3) 0.024(3) 0.033(3) -0.002(2) 0.001(2) 0.001(2)
C21 0.032(3) 0.027(3) 0.038(3) 0.004(2) -0.010(2) -0.003(2)
C22 0.029(3) 0.038(3) 0.031(3) -0.004(2) -0.009(2) -0.006(2)
C23 0.033(3) 0.026(3) 0.034(3) 0.006(2) -0.005(2) -0.003(2)
C24 0.030(3) 0.032(3) 0.030(3) 0.001(2) -0.009(2) -0.003(2)
C25 0.199(15) 0.201(16) 0.190(14) 0.066(14) -0.092(13) -0.096(12)
C26 0.203(15) 0.203(16) 0.189(13) 0.066(14) -0.091(13) -0.097(12)
C27 0.204(15) 0.205(16) 0.194(14) 0.066(14) -0.090(13) -0.098(12)
C28 0.205(15) 0.208(16) 0.198(13) 0.066(14) -0.088(13) -0.096(12)
C29 0.200(15) 0.202(16) 0.197(13) 0.067(14) -0.088(13) -0.095(12)
C30 0.198(15) 0.201(16) 0.194(14) 0.067(14) -0.092(13) -0.096(12)
N7 0.211(16) 0.213(16) 0.201(14) 0.064(14) -0.086(14) -0.096(12)
Cd1 0.01783(18) 0.01783(18) 0.0250(2) 0.00175(16) -0.00175(16) -0.00231(19)
Cl1 0.062(3) 0.065(3) 0.0485(16) 0.020(4) -0.016(4) -0.022(3)
Cl2 0.0768(12) 0.0768(12) 0.0421(12) -0.0015(11) 0.0015(11) -0.0186(15)
N1 0.024(2) 0.028(3) 0.035(2) -0.002(2) 0.001(2) 0.0035(17)
N2 0.021(2) 0.027(2) 0.033(2) -0.0002(18) -0.0028(18) -0.0014(17)
N3 0.023(2) 0.024(2) 0.031(2) 0.0011(18) -0.004(2) -0.0030(19)
N4 0.027(2) 0.021(2) 0.028(2) -0.0068(17) -0.004(2) 0.001(2)
N5 0.058(4) 0.021(2) 0.064(3) -0.017(2) -0.030(3) 0.005(2)
N6 0.024(2) 0.023(2) 0.032(2) -0.004(2) -0.002(2) 0.0014(17)
O3 0.129(7) 0.133(7) 0.054(3) 0.011(4) -0.021(4) -0.033(5)
O1 0.114(6) 0.114(6) 0.112(8) -0.031(7) 0.031(7) -0.044(7)
O4 0.164(12) 0.274(18) 0.38(3) -0.156(18) -0.166(15) 0.068(12)
O5 0.201(15) 0.87(6) 0.116(9) 0.032(18) 0.106(10) 0.11(2)
O2 0.064(10) 0.139(17) 0.39(4) 0.04(3) -0.067(19) 0.002(11)
C31 0.198(16) 0.201(16) 0.195(14) 0.070(15) -0.086(14) -0.094(12)

loop_
_atom_type_symbol
_atom_type_description
_atom_type_scat_dispersion_real
_atom_type_scat_dispersion_imag
_atom_type_scat_source
C C 0.0033 0.0016 'International Tables Vol C Tables 4.2.6.8 and 6.1.1.4'
H H 0.0000 0.0000 'International Tables Vol C Tables 4.2.6.8 and 6.1.1.4'
N N 0.0061 0.0033 'International Tables Vol C Tables 4.2.6.8 and 6.1.1.4'
O O 0.0106 0.0060 'International Tables Vol C Tables 4.2.6.8 and 6.1.1.4'
Cl Cl 0.1484 0.1585 'International Tables Vol C Tables 4.2.6.8 and 6.1.1.4'
Cd Cd -0.8075 1.2024 'International Tables Vol C Tables 4.2.6.8 and 6.1.1.4'

loop_
_geom_angle_atom_site_label_1
_geom_angle_atom_site_label_2
_geom_angle_atom_site_label_3
_geom_angle
_geom_angle_site_symmetry_1
_geom_angle_site_symmetry_3
N1 C1 C2 124.2(5) . .
N1 C1 H1 117.9 . .
C2 C1 H1 117.9 . .
C1 C2 C3 119.7(5) . .
C1 C2 H2 120.2 . .
C3 C2 H2 120.2 . .
C2 C3 C4 115.6(5) . .
C2 C3 C6 122.7(5) . .
C4 C3 C6 121.7(5) . .
C5 C4 C3 120.7(5) . .
C5 C4 H4 119.6 . .
C3 C4 H4 119.6 . .
N1 C5 C4 123.2(5) . .
N1 C5 H5 118.4 . .
C4 C5 H5 118.4 . .
C7 C6 C11 118.5(5) . .
C7 C6 C3 122.4(5) . .
C11 C6 C3 119.2(5) . .
C8 C7 C6 120.8(5) . .
C8 C7 H7 119.6 . .
C6 C7 H7 119.6 . .
C7 C8 C9 120.6(5) . .
C7 C8 H8 119.7 . .
C9 C8 H8 119.7 . .
C10 C9 C8 118.3(5) . .
C10 C9 H9 120.8 . .
C8 C9 H9 120.8 . .
C11 C10 C9 120.7(5) . .
C11 C10 C12 118.1(4) . .
C9 C10 C12 121.2(5) . .
C10 C11 C6 121.1(5) . .
C10 C11 H11 119.5 . .
C6 C11 H11 119.5 . .
N2 C12 N4 108.1(5) . .
N2 C12 C10 128.9(5) . .
N4 C12 C10 122.8(5) . .
N3 C13 N4 108.4(4) . .
N3 C13 C14 124.2(5) . .
N4 C13 C14 127.4(4) . .
C15 C14 C19 119.5(5) . .
C15 C14 C13 118.2(5) . .
C19 C14 C13 122.2(5) . .
C16 C15 C14 119.6(5) . .
C16 C15 H15 120.2 . .
C14 C15 H15 120.2 . .
C15 C16 C17 121.0(6) . .
C15 C16 H16 119.5 . .
C17 C16 H16 119.5 . .
C16 C17 C18 120.3(6) . .
C16 C17 H17 119.9 . .
C18 C17 H17 119.9 . .
C19 C18 C17 118.4(5) . .
C19 C18 C20 120.4(5) . .
C17 C18 C20 121.1(5) . .
C18 C19 C14 121.1(5) . .
C18 C19 H19 119.5 . .
C14 C19 H19 119.5 . .
C24 C20 C21 117.2(5) . .
C24 C20 C18 121.2(5) . .
C21 C20 C18 121.5(5) . .
C22 C21 C20 119.2(5) . .
C22 C21 H21 120.4 . .
C20 C21 H21 120.4 . .
N6 C22 C21 123.7(5) . .
N6 C22 H22 118.1 . .
C21 C22 H22 118.1 . .
N6 C23 C24 123.5(5) . .
N6 C23 H23 118.3 . .
C24 C23 H23 118.3 . .
C20 C24 C23 120.0(5) . .
C20 C24 H24 120.0 . .
C23 C24 H24 120.0 . .
C26 C25 C30 120.0 . .
C26 C25 N7 64.0(17) . 4_554
C30 C25 N7 167.2(18) . 4_554
C26 C25 H25 120.0 . .
C30 C25 H25 120.0 . .
N7 C25 H25 57.5 4_554 .
C27 C26 C25 120.0 . .
C27 C26 N7 163(2) . 4_554
C25 C26 N7 72(2) . 4_554
C27 C26 H26 120.0 . .
C25 C26 H26 120.0 . .
N7 C26 H26 49.7 4_554 .
C26 C27 C28 120.0 . .
C26 C27 H27 120.0 . .
C28 C27 H27 120.0 . .
N7 C28 C29 104(3) . .
N7 C28 C27 136(3) . .
C29 C28 C27 120.0 . .
C30 C29 C28 120.0 . .
C30 C29 C31 119(3) . .
C28 C29 C31 120(3) . .
C29 C30 C25 120.0 . .
C29 C30 H30 120.0 . .
C25 C30 H30 120.0 . .
C28 N7 C26 145(3) . 3_545
C28 N7 C25 149(3) . 3_545
C26 N7 C25 44(3) 3_545 3_545
C28 N7 H7A 120.0 . .
C26 N7 H7A 41.5 3_545 .
C25 N7 H7A 39.3 3_545 .
C28 N7 H7B 120.0 . .
C26 N7 H7B 86.2 3_545 .
C25 N7 H7B 85.1 3_545 .
H7A N7 H7B 120.0 . .
N2 Cd1 N2 82.8(2) 7 .
N2 Cd1 N1 88.33(15) 7 4_454
N2 Cd1 N1 159.29(15) . 4_454
N2 Cd1 N1 159.29(15) 7 5_545
N2 Cd1 N1 88.33(15) . 5_545
N1 Cd1 N1 105.7(2) 4_454 5_545
N2 Cd1 N6 87.58(15) 7 5_645
N2 Cd1 N6 110.53(15) . 5_645
N1 Cd1 N6 87.64(16) 4_454 5_645
N1 Cd1 N6 78.05(16) 5_545 5_645
N2 Cd1 N6 110.53(15) 7 4_464
N2 Cd1 N6 87.58(15) . 4_464
N1 Cd1 N6 78.05(16) 4_454 4_464
N1 Cd1 N6 87.64(16) 5_545 4_464
N6 Cd1 N6 156.3(2) 5_645 4_464
Cl1 Cl1 O2 166(2) 7 .
Cl1 Cl1 O1 76.6(2) 7 .
O2 Cl1 O1 93.7(9) . .
Cl1 Cl1 O3 81.9(18) 7 .
O2 Cl1 O3 111.4(16) . .
O1 Cl1 O3 120.3(8) . .
Cl1 Cl1 O3 72.1(19) 7 7
O2 Cl1 O3 104.9(16) . 7
O1 Cl1 O3 116.5(9) . 7
O3 Cl1 O3 108.1(6) . 7
Cl1 Cl1 O2 9.1(16) 7 7
O2 Cl1 O2 163.7(15) . 7
O1 Cl1 O2 70.3(6) . 7
O3 Cl1 O2 80.2(11) . 7
O3 Cl1 O2 81.1(11) 7 7
O5 Cl2 O5 132(3) 7 .
O5 Cl2 O4 98.7(15) 7 .
O5 Cl2 O4 103.5(10) . .
O5 Cl2 O4 103.5(10) 7 7
O5 Cl2 O4 98.7(15) . 7
O4 Cl2 O4 123.2(18) . 7
C1 N1 C5 116.2(5) . .
C1 N1 Cd1 125.6(4) . 3
C5 N1 Cd1 115.3(4) . 3
C12 N2 N3 109.0(4) . .
C12 N2 Cd1 137.9(4) . .
N3 N2 Cd1 111.1(3) . .
C13 N3 N2 107.3(4) . .
C12 N4 C13 107.1(4) . .
C12 N4 N5 126.6(4) . .
C13 N4 N5 126.1(4) . .
N4 N5 H5A 109.2 . .
N4 N5 H5B 109.3 . .
H5A N5 H5B 109.5 . .
C22 N6 C23 116.4(5) . .
C22 N6 Cd1 127.4(3) . 3_655
C23 N6 Cd1 116.0(3) . 3_655
Cl1 O3 Cl1 26.1(4) . 7
Cl1 O1 Cl1 26.7(5) 7 .
Cl1 O2 Cl1 4.4(8) . 7
C29 C31 H31A 109.5 . .
C29 C31 H31B 109.5 . .
H31A C31 H31B 109.5 . .
C29 C31 H31C 109.5 . .
H31A C31 H31C 109.5 . .
H31B C31 H31C 109.5 . .

loop_
_geom_bond_atom_site_label_1
_geom_bond_atom_site_label_2
_geom_bond_distance
_geom_bond_site_symmetry_2
C1 N1 1.332(7) .
C1 C2 1.379(8) .
C1 H1 0.9500 .
C2 C3 1.395(8) .
C2 H2 0.9500 .
C3 C4 1.398(8) .
C3 C6 1.482(7) .
C4 C5 1.367(8) .
C4 H4 0.9500 .
C5 N1 1.348(7) .
C5 H5 0.9500 .
C6 C7 1.385(7) .
C6 C11 1.401(8) .
C7 C8 1.376(8) .
C7 H7 0.9500 .
C8 C9 1.410(9) .
C8 H8 0.9500 .
C9 C10 1.388(7) .
C9 H9 0.9500 .
C10 C11 1.374(8) .
C10 C12 1.476(7) .
C11 H11 0.9500 .
C12 N2 1.300(7) .
C12 N4 1.358(7) .
C13 N3 1.310(6) .
C13 N4 1.369(6) .
C13 C14 1.464(7) .
C14 C15 1.384(8) .
C14 C19 1.386(7) .
C15 C16 1.367(8) .
C15 H15 0.9500 .
C16 C17 1.371(9) .
C16 H16 0.9500 .
C17 C18 1.394(8) .
C17 H17 0.9500 .
C18 C19 1.379(8) .
C18 C20 1.501(8) .
C19 H19 0.9500 .
C20 C24 1.371(8) .
C20 C21 1.388(7) .
C21 C22 1.387(8) .
C21 H21 0.9500 .
C22 N6 1.335(7) .
C22 H22 0.9500 .
C23 N6 1.336(7) .
C23 C24 1.384(8) .
C23 H23 0.9500 .
C24 H24 0.9500 .
C25 C26 1.3900 .
C25 C30 1.3900 .
C25 N7 1.91(4) 4_554
C25 H25 0.9500 .
C26 C27 1.3900 .
C26 N7 1.80(3) 4_554
C26 H26 0.9500 .
C27 C28 1.3900 .
C27 H27 0.9500 .
C28 N7 1.374(10) .
C28 C29 1.3900 .
C29 C30 1.3900 .
C29 C31 1.512(10) .
C30 H30 0.9500 .
N7 C26 1.80(3) 3_545
N7 C25 1.91(4) 3_545
N7 H7A 0.8800 .
N7 H7B 0.8800 .
Cd1 N2 2.331(4) 7
Cd1 N2 2.331(4) .
Cd1 N1 2.365(4) 4_454
Cd1 N1 2.365(4) 5_545
Cd1 N6 2.435(4) 5_645
Cd1 N6 2.435(4) 4_464
Cl1 Cl1 0.636(11) 7
Cl1 O2 1.320(19) .
Cl1 O1 1.375(11) .
Cl1 O3 1.376(12) .
Cl1 O3 1.432(13) 7
Cl1 O2 1.944(19) 7
Cl2 O5 1.211(12) 7
Cl2 O5 1.211(12) .
Cl2 O4 1.305(12) .
Cl2 O4 1.305(12) 7
N1 Cd1 2.365(4) 3
N2 N3 1.381(6) .
N4 N5 1.414(6) .
N5 H5A 0.9100 .
N5 H5B 0.9100 .
N6 Cd1 2.435(4) 3_655
O3 Cl1 1.432(13) 7
O1 Cl1 1.375(11) 7
O2 Cl1 1.944(19) 7
C31 H31A 0.9800 .
C31 H31B 0.9800 .
C31 H31C 0.9800 .

loop_
_geom_torsion_atom_site_label_1
_geom_torsion_atom_site_label_2
_geom_torsion_atom_site_label_3
_geom_torsion_atom_site_label_4
_geom_torsion
_geom_torsion_site_symmetry_1
_geom_torsion_site_symmetry_4
N1 C1 C2 C3 0.6(9) . .
C1 C2 C3 C4 5.4(8) . .
C1 C2 C3 C6 -173.5(5) . .
C2 C3 C4 C5 -6.5(8) . .
C6 C3 C4 C5 172.5(5) . .
C3 C4 C5 N1 1.6(9) . .
C2 C3 C6 C7 -16.1(8) . .
C4 C3 C6 C7 165.1(5) . .
C2 C3 C6 C11 163.7(5) . .
C4 C3 C6 C11 -15.1(8) . .
C11 C6 C7 C8 -1.1(9) . .
C3 C6 C7 C8 178.7(6) . .
C6 C7 C8 C9 0.1(10) . .
C7 C8 C9 C10 0.7(9) . .
C8 C9 C10 C11 -0.6(8) . .
C8 C9 C10 C12 -178.8(5) . .
C9 C10 C11 C6 -0.4(8) . .
C12 C10 C11 C6 177.9(5) . .
C7 C6 C11 C10 1.2(8) . .
C3 C6 C11 C10 -178.6(5) . .
C11 C10 C12 N2 92.9(6) . .
C9 C10 C12 N2 -88.8(7) . .
C11 C10 C12 N4 -82.4(6) . .
C9 C10 C12 N4 95.9(6) . .
N3 C13 C14 C15 -29.4(8) . .
N4 C13 C14 C15 152.2(5) . .
N3 C13 C14 C19 147.9(5) . .
N4 C13 C14 C19 -30.5(8) . .
C19 C14 C15 C16 -0.4(9) . .
C13 C14 C15 C16 177.0(6) . .
C14 C15 C16 C17 1.7(11) . .
C15 C16 C17 C18 -2.9(12) . .
C16 C17 C18 C19 2.7(10) . .
C16 C17 C18 C20 178.2(7) . .
C17 C18 C19 C14 -1.4(9) . .
C20 C18 C19 C14 -176.9(5) . .
C15 C14 C19 C18 0.3(8) . .
C13 C14 C19 C18 -177.0(5) . .
C19 C18 C20 C24 -24.8(9) . .
C17 C18 C20 C24 159.8(6) . .
C19 C18 C20 C21 154.1(6) . .
C17 C18 C20 C21 -21.3(9) . .
C24 C20 C21 C22 3.4(8) . .
C18 C20 C21 C22 -175.5(6) . .
C20 C21 C22 N6 -1.0(9) . .
C21 C20 C24 C23 -3.9(8) . .
C18 C20 C24 C23 175.1(5) . .
N6 C23 C24 C20 2.1(9) . .
C30 C25 C26 C27 0.0 . .
N7 C25 C26 C27 -166.3(19) 4_554 .
C30 C25 C26 N7 166.3(19) . 4_554
C25 C26 C27 C28 0.0 . .
N7 C26 C27 C28 -131(6) 4_554 .
C26 C27 C28 N7 -178(3) . .
C26 C27 C28 C29 0.0 . .
N7 C28 C29 C30 178(2) . .
C27 C28 C29 C30 0.0 . .
N7 C28 C29 C31 9(3) . .
C27 C28 C29 C31 -169(3) . .
C28 C29 C30 C25 0.0 . .
C31 C29 C30 C25 170(3) . .
C26 C25 C30 C29 0.0 . .
N7 C25 C30 C29 105(7) 4_554 .
C29 C28 N7 C26 -47(7) . 3_545
C27 C28 N7 C26 131(7) . 3_545
C29 C28 N7 C25 39(6) . 3_545
C27 C28 N7 C25 -143(5) . 3_545
C2 C1 N1 C5 -5.5(8) . .
C2 C1 N1 Cd1 154.0(4) . 3
C4 C5 N1 C1 4.4(9) . .
C4 C5 N1 Cd1 -157.3(5) . 3
N4 C12 N2 N3 -0.7(5) . .
C10 C12 N2 N3 -176.6(5) . .
N4 C12 N2 Cd1 -162.3(4) . .
C10 C12 N2 Cd1 21.8(9) . .
N2 Cd1 N2 C12 67.2(5) 7 .
N1 Cd1 N2 C12 1.9(8) 4_454 .
N1 Cd1 N2 C12 -131.5(5) 5_545 .
N6 Cd1 N2 C12 151.9(5) 5_645 .
N6 Cd1 N2 C12 -43.8(5) 4_464 .
N2 Cd1 N2 N3 -94.1(3) 7 .
N1 Cd1 N2 N3 -159.4(4) 4_454 .
N1 Cd1 N2 N3 67.1(3) 5_545 .
N6 Cd1 N2 N3 -9.4(4) 5_645 .
N6 Cd1 N2 N3 154.8(3) 4_464 .
N4 C13 N3 N2 -0.3(5) . .
C14 C13 N3 N2 -179.0(4) . .
C12 N2 N3 C13 0.6(5) . .
Cd1 N2 N3 C13 167.5(3) . .
N2 C12 N4 C13 0.5(5) . .
C10 C12 N4 C13 176.7(4) . .
N2 C12 N4 N5 -174.3(5) . .
C10 C12 N4 N5 1.9(8) . .
N3 C13 N4 C12 -0.1(5) . .
C14 C13 N4 C12 178.5(5) . .
N3 C13 N4 N5 174.7(5) . .
C14 C13 N4 N5 -6.6(8) . .
C21 C22 N6 C23 -0.8(9) . .
C21 C22 N6 Cd1 172.4(4) . 3_655
C24 C23 N6 C22 0.3(8) . .
C24 C23 N6 Cd1 -173.7(5) . 3_655
O2 Cl1 O3 Cl1 177(2) . 7
O1 Cl1 O3 Cl1 69.2(9) . 7
O3 Cl1 O3 Cl1 -68.0(14) 7 7
O2 Cl1 O3 Cl1 9.1(13) 7 7
O2 Cl1 O1 Cl1 170(3) . 7
O3 Cl1 O1 Cl1 -72.1(19) . 7
O3 Cl1 O1 Cl1 62(2) 7 7
O2 Cl1 O1 Cl1 -7(2) 7 7
O1 Cl1 O2 Cl1 -44(10) . 7
O3 Cl1 O2 Cl1 -168(11) . 7
O3 Cl1 O2 Cl1 75(11) 7 7
O2 Cl1 O2 Cl1 -35(6) 7 7
